data_4316175
loop_
_publ_author_name
'Richard D. Adams'
'William C. Pearl'

_publ_section_title
;
 Osmium-Bismuth Complexes from the Reaction of Os3(CO)11(NCMe) with BiPh3
;
_journal_name_full 'Inorganic Chemistry'
_journal_page_first 7170
_journal_page_last 7175
_journal_paper_doi 10.1021/ic100994t
_journal_volume 49
_journal_year 2010
_chemical_formula_sum 'C14 H5 Bi O8 Os2'
_chemical_formula_weight 890.56
_chemical_name_systematic
; 
 ? 
;
_space_group_IT_number 2
_symmetry_cell_setting triclinic
_symmetry_space_group_name_Hall '-P 1'
_symmetry_space_group_name_H-M 'P -1'
_atom_sites_solution_hydrogens geom
_atom_sites_solution_primary direct
_atom_sites_solution_secondary difmap
_audit_creation_method SHELXL-97
_cell_angle_alpha 94.491(2)
_cell_angle_beta 106.687(2)
_cell_angle_gamma 104.987(2)
_cell_formula_units_Z 2
_cell_length_a 9.5596(8)
_cell_length_b 10.0335(8)
_cell_length_c 10.7117(9)
_cell_measurement_reflns_used 3518
_cell_measurement_temperature 294(2)
_cell_measurement_theta_max 24.87
_cell_measurement_theta_min 2.33
_cell_volume 937.67(14)
_computing_cell_refinement 'SAINT+  V6.45 (Bruker, 2003)'
_computing_data_collection 'SMART V5.632 (Bruker, 2005)'
_computing_data_reduction 'SAINT+  V6.45'
_computing_molecular_graphics 'SHELXTL V6.1 (Sheldrick, 2000)'
_computing_publication_material 'SHELXTL V6.1'
_computing_structure_refinement 'SHELXL-97 (Sheldrick, 1997)'
_computing_structure_solution 'SHELXS-97 (Sheldrick, 1990)'
_diffrn_ambient_temperature 294(2)
_diffrn_measured_fraction_theta_full 0.991
_diffrn_measured_fraction_theta_max 0.991
_diffrn_measurement_device_type 'Bruker SMART APEX CCD diffractometer'
_diffrn_measurement_method 'omega scans'
_diffrn_radiation_monochromator graphite
_diffrn_radiation_source 'fine-focus sealed tube'
_diffrn_radiation_type MoK\a
_diffrn_radiation_wavelength 0.71073
_diffrn_reflns_av_R_equivalents 0.0375
_diffrn_reflns_av_sigmaI/netI 0.0391
_diffrn_reflns_limit_h_max 12
_diffrn_reflns_limit_h_min -12
_diffrn_reflns_limit_k_max 13
_diffrn_reflns_limit_k_min -13
_diffrn_reflns_limit_l_max 14
_diffrn_reflns_limit_l_min -14
_diffrn_reflns_number 15199
_diffrn_reflns_theta_full 28.53
_diffrn_reflns_theta_max 28.53
_diffrn_reflns_theta_min 2.01
_diffrn_standards_decay_% <1
_exptl_absorpt_coefficient_mu 22.913
_exptl_absorpt_correction_T_max 1.000
_exptl_absorpt_correction_T_min 0.403
_exptl_absorpt_correction_type multi-scan
_exptl_absorpt_process_details '(SADABS, Bruker, 1997)'
_exptl_crystal_colour Yellow
_exptl_crystal_density_diffrn 3.154
_exptl_crystal_density_method 'not measured'
_exptl_crystal_description Plate
_exptl_crystal_F_000 776
_exptl_crystal_size_max 0.20
_exptl_crystal_size_mid 0.14
_exptl_crystal_size_min 0.04
_refine_diff_density_max 1.371
_refine_diff_density_min -1.058
_refine_diff_density_rms 0.178
_refine_ls_extinction_method none
_refine_ls_goodness_of_fit_ref 0.970
_refine_ls_hydrogen_treatment constr
_refine_ls_matrix_type full
_refine_ls_number_parameters 226
_refine_ls_number_reflns 4726
_refine_ls_number_restraints 0
_refine_ls_restrained_S_all 0.970
_refine_ls_R_factor_all 0.0523
_refine_ls_R_factor_gt 0.0328
_refine_ls_shift/su_max 0.001
_refine_ls_shift/su_mean 0.000
_refine_ls_structure_factor_coef Fsqd
_refine_ls_weighting_details 'calc w=1/[\s^2^(Fo^2^)+(0.0344P)^2^+0.0000P] where P=(Fo^2^+2Fc^2^)/3'
_refine_ls_weighting_scheme calc
_refine_ls_wR_factor_gt 0.0663
_refine_ls_wR_factor_ref 0.0735
_reflns_number_gt 3548
_reflns_number_total 4726
_reflns_threshold_expression >2sigma(I)
_cod_data_source_file ic100994t_si_001_1.cif
_cod_data_source_block 2
_cod_depositor_comments
;
The following automatic conversions were performed:

'_symmetry_cell_setting' value 'Triclinic' changed to 'triclinic'
according to the built-in table from CIF Core dictionary named
'cif_core.dic' version 2.4.1 from
2010-06-29.

'_exptl_absorpt_correction_type' value 'Multi-scan'
changed to 'multi-scan' according to the built-in table from CIF Core
dictionary named 'cif_core.dic' version 2.4.1 from 2010-06-29.

Automatic conversion script
Id: cif_fix_values 1646 2011-03-28 12:23:43Z adriana 
;
_cod_original_cell_volume 937.67(13)
_cod_database_code 4316175

loop_
_symmetry_equiv_pos_as_xyz
'x, y, z'
'-x, -y, -z'

loop_
_atom_site_label
_atom_site_type_symbol
_atom_site_fract_x
_atom_site_fract_y
_atom_site_fract_z
_atom_site_U_iso_or_equiv
_atom_site_adp_type
_atom_site_occupancy
_atom_site_symmetry_multiplicity
_atom_site_calc_flag
_atom_site_refinement_flags
_atom_site_disorder_assembly
_atom_site_disorder_group
Os1 Os 0.51887(3) 0.20488(3) 0.23403(3) 0.05152(10) Uani 1 1 d . . .
Os2 Os 0.26581(3) 0.33147(3) 0.16946(3) 0.05255(10) Uani 1 1 d . . .
Bi1 Bi 0.21964(3) 0.04694(3) 0.07614(3) 0.04826(9) Uani 1 1 d . . .
O11 O 0.4319(7) 0.1159(7) 0.4779(6) 0.0764(17) Uani 1 1 d . . .
O12 O 0.6827(9) -0.0179(10) 0.2487(8) 0.119(3) Uani 1 1 d . . .
O13 O 0.5792(8) 0.2687(8) -0.0242(7) 0.096(2) Uani 1 1 d . . .
O14 O 0.7702(10) 0.4657(9) 0.3983(8) 0.129(3) Uani 1 1 d . . .
O21 O 0.1965(9) 0.2605(8) 0.4219(7) 0.097(2) Uani 1 1 d . . .
O22 O 0.4812(9) 0.6202(8) 0.3116(8) 0.103(2) Uani 1 1 d . . .
O23 O 0.3082(9) 0.3826(8) -0.0997(7) 0.098(2) Uani 1 1 d . . .
O24 O -0.0518(8) 0.3714(9) 0.0752(9) 0.115(3) Uani 1 1 d . . .
C1 C 0.1448(8) -0.0771(8) 0.2260(7) 0.0491(17) Uani 1 1 d . . .
C2 C 0.0315(8) -0.0592(9) 0.2787(8) 0.059(2) Uani 1 1 d . . .
H2 H -0.0116 0.0129 0.2588 0.071 Uiso 1 1 calc R . .
C3 C -0.0159(9) -0.1468(10) 0.3590(9) 0.071(2) Uani 1 1 d . . .
H3 H -0.0927 -0.1349 0.3918 0.086 Uiso 1 1 calc R . .
C4 C 0.0465(10) -0.2507(10) 0.3920(9) 0.072(2) Uani 1 1 d . . .
H4 H 0.0143 -0.3085 0.4484 0.086 Uiso 1 1 calc R . .
C5 C 0.1587(10) -0.2703(9) 0.3411(9) 0.071(2) Uani 1 1 d . . .
H5 H 0.2018 -0.3420 0.3628 0.085 Uiso 1 1 calc R . .
C6 C 0.2072(9) -0.1832(9) 0.2579(8) 0.062(2) Uani 1 1 d . . .
H6 H 0.2824 -0.1969 0.2236 0.074 Uiso 1 1 calc R . .
C11 C 0.4594(9) 0.1489(8) 0.3872(9) 0.060(2) Uani 1 1 d . . .
C12 C 0.6213(10) 0.0661(11) 0.2416(10) 0.079(3) Uani 1 1 d . . .
C13 C 0.5534(10) 0.2451(10) 0.0686(10) 0.069(2) Uani 1 1 d . . .
C14 C 0.6764(11) 0.3704(12) 0.3381(10) 0.086(3) Uani 1 1 d . . .
C21 C 0.2229(10) 0.2832(9) 0.3285(9) 0.067(2) Uani 1 1 d . . .
C22 C 0.4015(11) 0.5140(11) 0.2587(10) 0.074(3) Uani 1 1 d . . .
C23 C 0.2940(10) 0.3616(9) 0.0001(9) 0.067(2) Uani 1 1 d . . .
C24 C 0.0689(11) 0.3576(10) 0.1092(9) 0.075(2) Uani 1 1 d . . .

loop_
_atom_site_aniso_label
_atom_site_aniso_U_11
_atom_site_aniso_U_22
_atom_site_aniso_U_33
_atom_site_aniso_U_23
_atom_site_aniso_U_13
_atom_site_aniso_U_12
Os1 0.04080(16) 0.0550(2) 0.05978(19) 0.01376(15) 0.01788(14) 0.01262(13)
Os2 0.05262(18) 0.05178(19) 0.05874(19) 0.01311(14) 0.02147(14) 0.01931(14)
Bi1 0.04670(16) 0.05149(18) 0.04690(16) 0.00969(12) 0.01893(12) 0.01007(13)
O11 0.090(4) 0.087(5) 0.056(4) 0.019(3) 0.025(3) 0.028(4)
O12 0.118(6) 0.146(8) 0.146(7) 0.054(6) 0.065(6) 0.093(6)
O13 0.098(5) 0.121(6) 0.098(5) 0.045(5) 0.064(4) 0.035(4)
O14 0.109(6) 0.095(6) 0.120(7) 0.024(5) -0.009(5) -0.027(5)
O21 0.129(6) 0.114(6) 0.079(5) 0.027(4) 0.064(5) 0.049(5)
O22 0.094(5) 0.073(5) 0.120(6) -0.018(4) 0.020(4) 0.011(4)
O23 0.119(6) 0.110(6) 0.077(5) 0.049(4) 0.045(4) 0.031(5)
O24 0.068(5) 0.129(7) 0.155(7) 0.033(6) 0.024(5) 0.051(5)
C1 0.046(4) 0.052(5) 0.046(4) 0.011(3) 0.017(3) 0.006(3)
C2 0.047(4) 0.066(5) 0.074(5) 0.026(4) 0.027(4) 0.018(4)
C3 0.055(5) 0.093(7) 0.078(6) 0.028(5) 0.037(4) 0.020(5)
C4 0.071(6) 0.074(6) 0.076(6) 0.038(5) 0.035(5) 0.011(5)
C5 0.079(6) 0.062(6) 0.081(6) 0.028(5) 0.035(5) 0.023(5)
C6 0.063(5) 0.059(5) 0.077(6) 0.021(4) 0.038(4) 0.021(4)
C11 0.059(5) 0.050(5) 0.063(5) 0.007(4) 0.011(4) 0.013(4)
C12 0.061(5) 0.097(8) 0.096(7) 0.037(6) 0.035(5) 0.036(5)
C13 0.060(5) 0.071(6) 0.083(6) 0.024(5) 0.032(5) 0.015(4)
C14 0.061(6) 0.088(8) 0.087(7) 0.023(6) 0.008(5) 0.002(5)
C21 0.080(6) 0.062(6) 0.073(6) 0.011(4) 0.034(5) 0.034(5)
C22 0.077(6) 0.065(6) 0.088(7) 0.005(5) 0.038(5) 0.026(5)
C23 0.070(6) 0.061(6) 0.069(6) 0.018(5) 0.020(5) 0.016(4)
C24 0.068(6) 0.072(6) 0.082(6) 0.014(5) 0.018(5) 0.023(5)

loop_
_atom_type_symbol
_atom_type_description
_atom_type_scat_dispersion_real
_atom_type_scat_dispersion_imag
_atom_type_scat_source
C C 0.0033 0.0016 'International Tables Vol C Tables 4.2.6.8 and 6.1.1.4'
H H 0.0000 0.0000 'International Tables Vol C Tables 4.2.6.8 and 6.1.1.4'
O O 0.0106 0.0060 'International Tables Vol C Tables 4.2.6.8 and 6.1.1.4'
Os Os -1.2165 7.6030 'International Tables Vol C Tables 4.2.6.8 and 6.1.1.4'
Bi Bi -4.1077 10.2566 'International Tables Vol C Tables 4.2.6.8 and 6.1.1.4'

loop_
_geom_angle_atom_site_label_1
_geom_angle_atom_site_label_2
_geom_angle_atom_site_label_3
_geom_angle
_geom_angle_site_symmetry_1
_geom_angle_site_symmetry_3
_geom_angle_publ_flag
C12 Os1 C14 103.7(5) . . ?
C12 Os1 C13 91.1(4) . . ?
C14 Os1 C13 93.8(4) . . ?
C12 Os1 C11 89.5(4) . . ?
C14 Os1 C11 92.9(4) . . ?
C13 Os1 C11 172.9(3) . . ?
C12 Os1 Bi1 100.7(3) . . ?
C14 Os1 Bi1 155.6(3) . . ?
C13 Os1 Bi1 86.0(3) . . ?
C11 Os1 Bi1 87.0(2) . . ?
C12 Os1 Os2 159.1(3) . . ?
C14 Os1 Os2 97.1(3) . . ?
C13 Os1 Os2 88.8(3) . . ?
C11 Os1 Os2 88.0(2) . . ?
Bi1 Os1 Os2 58.500(12) . . ?
C24 Os2 C21 88.1(4) . . ?
C24 Os2 C22 104.9(4) . . ?
C21 Os2 C22 92.5(4) . . ?
C24 Os2 C23 90.1(4) . . ?
C21 Os2 C23 174.1(4) . . ?
C22 Os2 C23 93.4(4) . . ?
C24 Os2 Bi1 104.9(3) . . ?
C21 Os2 Bi1 90.6(3) . . ?
C22 Os2 Bi1 150.1(3) . . ?
C23 Os2 Bi1 84.4(3) . . ?
C24 Os2 Os1 163.3(3) . . ?
C21 Os2 Os1 89.4(2) . . ?
C22 Os2 Os1 91.7(3) . . ?
C23 Os2 Os1 90.8(3) . . ?
Bi1 Os2 Os1 58.614(11) . . ?
C1 Bi1 Os2 106.79(19) . . ?
C1 Bi1 Os1 99.83(18) . . ?
Os2 Bi1 Os1 62.886(11) . . ?
C6 C1 C2 118.6(7) . . ?
C6 C1 Bi1 116.8(5) . . ?
C2 C1 Bi1 124.3(6) . . ?
C3 C2 C1 120.3(8) . . ?
C4 C3 C2 121.3(8) . . ?
C3 C4 C5 119.4(8) . . ?
C4 C5 C6 120.1(8) . . ?
C1 C6 C5 120.2(7) . . ?
O11 C11 Os1 176.7(8) . . ?
O12 C12 Os1 178.6(9) . . ?
O13 C13 Os1 177.2(8) . . ?
O14 C14 Os1 178.6(11) . . ?
O21 C21 Os2 176.9(8) . . ?
O22 C22 Os2 179.5(11) . . ?
O23 C23 Os2 177.7(9) . . ?
O24 C24 Os2 178.1(9) . . ?

loop_
_geom_bond_atom_site_label_1
_geom_bond_atom_site_label_2
_geom_bond_distance
_geom_bond_site_symmetry_2
_geom_bond_publ_flag
Os1 C12 1.892(10) . ?
Os1 C14 1.929(11) . ?
Os1 C13 1.947(9) . ?
Os1 C11 1.961(9) . ?
Os1 Bi1 2.8305(4) . ?
Os1 Os2 2.9512(5) . ?
Os2 C24 1.900(10) . ?
Os2 C21 1.932(9) . ?
Os2 C22 1.933(11) . ?
Os2 C23 1.944(9) . ?
Os2 Bi1 2.8270(5) . ?
Bi1 C1 2.269(7) . ?
O11 C11 1.130(9) . ?
O12 C12 1.141(11) . ?
O13 C13 1.119(10) . ?
O14 C14 1.123(10) . ?
O21 C21 1.127(10) . ?
O22 C22 1.129(10) . ?
O23 C23 1.145(10) . ?
O24 C24 1.154(10) . ?
C1 C6 1.369(10) . ?
C1 C2 1.400(10) . ?
C2 C3 1.362(11) . ?
C3 C4 1.351(12) . ?
C4 C5 1.384(11) . ?
C5 C6 1.388(11) . ?
